data_2237459
loop_
_publ_author_name
'Cha, Joo Hwan'
'Min, Sun-Joon'
'Cho, Yong Seo'
'Lee, Jae Kyun'
'Park, Junghwan'

_publ_section_title
;
 (<i>E</i>)-2,2'-[3-(4-Fluorophenyl)prop-2-ene-1,1-diyl]bis(3-hydroxy-5,5-dimethylcyclohex-2-en-1-one)
;
_journal_coeditor_code CV5387
_journal_issue 3
_journal_name_full 'Acta Crystallographica Section E'
_journal_page_first o397
_journal_paper_doi 10.1107/S1600536813004364
_journal_volume 69
_journal_year 2013
_chemical_formula_iupac 'C25 H29 F O4'
_chemical_formula_moiety 'C25 H29 F O4'
_chemical_formula_sum 'C25 H29 F O4'
_chemical_formula_weight 412.50
_chemical_name_systematic
(<i>E</i>)-2,2'-[3-(4-Fluorophenyl)prop-2-ene-1,1-diyl]bis(3-hydroxy-5,5-dimethylcyclohex-2-en-1-one)
_space_group_IT_number 15
_symmetry_cell_setting monoclinic
_symmetry_space_group_name_Hall '-C 2yc'
_symmetry_space_group_name_H-M 'C 1 2/c 1'
_atom_sites_solution_hydrogens geom
_atom_sites_solution_primary direct
_atom_sites_solution_secondary difmap
_cell_angle_alpha 90.0000
_cell_angle_beta 121.5921(15)
_cell_angle_gamma 90.0000
_cell_formula_units_Z 8
_cell_length_a 26.1146(13)
_cell_length_b 9.6961(4)
_cell_length_c 20.5638(9)
_cell_measurement_reflns_used 14685
_cell_measurement_temperature 296
_cell_measurement_theta_max 27.47
_cell_measurement_theta_min 3.15
_cell_volume 4435.3(4)
_computing_cell_refinement 'RAPID-AUTO (Rigaku, 2006)'
_computing_data_collection 'RAPID-AUTO (Rigaku, 2006)'
_computing_data_reduction 'RAPID-AUTO (Rigaku, 2006)'
_computing_molecular_graphics 'CrystalStructure (Rigaku, 2010)'
_computing_publication_material 'CrystalStructure (Rigaku, 2010)'
_computing_structure_refinement 'SHELXL97 (Sheldrick, 2008)'
_computing_structure_solution '<i>Il Milione</i> (Burla <i>et al.</i>, 2007)'
_diffrn_ambient_temperature 296
_diffrn_detector_area_resol_mean 10.000
_diffrn_measured_fraction_theta_full 0.995
_diffrn_measured_fraction_theta_max 0.995
_diffrn_measurement_device_type 'Rigaku R-AXIS RAPID'
_diffrn_measurement_method \w
_diffrn_radiation_type 'Mo K\a'
_diffrn_radiation_wavelength 0.71075
_diffrn_reflns_av_R_equivalents 0.0257
_diffrn_reflns_limit_h_max 33
_diffrn_reflns_limit_h_min -33
_diffrn_reflns_limit_k_max 12
_diffrn_reflns_limit_k_min -10
_diffrn_reflns_limit_l_max 26
_diffrn_reflns_limit_l_min -26
_diffrn_reflns_number 21193
_diffrn_reflns_theta_full 27.47
_diffrn_reflns_theta_max 27.48
_diffrn_standards_number 0
_exptl_absorpt_coefficient_mu 0.088
_exptl_absorpt_correction_T_max 0.991
_exptl_absorpt_correction_T_min 0.771
_exptl_absorpt_correction_type multi-scan
_exptl_absorpt_process_details '(ABSCOR; Rigaku, 1995)'
_exptl_crystal_colour colourless
_exptl_crystal_density_diffrn 1.235
_exptl_crystal_density_method 'not measured'
_exptl_crystal_description block
_exptl_crystal_F_000 1760.00
_exptl_crystal_size_max 0.300
_exptl_crystal_size_mid 0.200
_exptl_crystal_size_min 0.100
_refine_diff_density_max 0.380
_refine_diff_density_min -0.260
_refine_ls_extinction_method none
_refine_ls_goodness_of_fit_ref 1.089
_refine_ls_hydrogen_treatment constr
_refine_ls_number_parameters 281
_refine_ls_number_reflns 5070
_refine_ls_number_restraints 0
_refine_ls_R_factor_gt 0.0480
_refine_ls_shift/su_max 0.000
_refine_ls_structure_factor_coef Fsqd
_refine_ls_weighting_details 'w = 1/[\s^2^(Fo^2^)+(0.0853P)^2^+0.9138P] where P=(Fo^2^+2Fc^2^)/3'
_refine_ls_weighting_scheme calc
_refine_ls_wR_factor_ref 0.1580
_reflns_number_gt 3370
_reflns_number_total 5070
_reflns_threshold_expression F^2^>2\s(F^2^)
_cod_data_source_file cv5387.cif
_cod_data_source_block I
_cod_original_sg_symbol_H-M 'C 2/c'
_cod_database_code 2237459
_cod_database_fobs_code 2237459

loop_
_symmetry_equiv_pos_site_id
_symmetry_equiv_pos_as_xyz
1 +X,+Y,+Z
2 -X,+Y,1/2-Z
3 -X,-Y,-Z
4 +X,-Y,1/2+Z
5 1/2+X,1/2+Y,+Z
6 1/2-X,1/2+Y,1/2-Z
7 1/2-X,1/2-Y,-Z
8 1/2+X,1/2-Y,1/2+Z

loop_
_atom_site_type_symbol
_atom_site_label
_atom_site_fract_x
_atom_site_fract_y
_atom_site_fract_z
_atom_site_U_iso_or_equiv
_atom_site_adp_type
_atom_site_calc_flag
_atom_site_refinement_flags
_atom_site_occupancy
_atom_site_symmetry_multiplicity
F F1 0.38293(7) 0.14318(15) -0.00934(8) 0.0871(5) Uani d . 1.0 8
O O1 0.46981(5) 0.59709(12) 0.36061(8) 0.0510(4) Uani d . 1.0 8
O O2 0.28907(6) 0.81844(13) 0.29527(8) 0.0559(4) Uani d . 1.0 8
O O3 0.26165(6) 0.60434(13) 0.35157(8) 0.0541(4) Uani d . 1.0 8
O O4 0.43779(6) 0.37861(13) 0.40222(8) 0.0528(4) Uani d . 1.0 8
C C1 0.33939(7) 0.55677(16) 0.29460(9) 0.0374(4) Uani d . 1.0 8
C C2 0.30171(7) 0.50860(17) 0.38325(9) 0.0410(4) Uani d . 1.0 8
C C3 0.34468(7) 0.48284(16) 0.36326(9) 0.0374(4) Uani d . 1.0 8
C C4 0.37305(7) 0.69315(16) 0.31271(9) 0.0394(4) Uani d . 1.0 8
C C5 0.37392(7) 0.39250(16) 0.14693(9) 0.0397(4) Uani d . 1.0 8
C C6 0.39243(8) 0.30729(19) 0.47009(10) 0.0478(4) Uani d . 1.0 8
C C7 0.30055(9) 0.42833(19) 0.44439(10) 0.0490(5) Uani d . 1.0 8
C C8 0.37200(8) 0.48601(18) 0.20228(10) 0.0435(4) Uani d . 1.0 8
C C9 0.41934(8) 0.40838(19) 0.13113(10) 0.0468(4) Uani d . 1.0 8
C C10 0.34759(7) 0.45888(17) 0.24304(9) 0.0401(4) Uani d . 1.0 8
C C11 0.39165(7) 0.39240(17) 0.40863(9) 0.0412(4) Uani d . 1.0 8
C C13 0.33133(8) 0.28989(19) 0.10782(10) 0.0492(5) Uani d . 1.0 8
C C14 0.37988(9) 0.22567(19) 0.04230(11) 0.0533(5) Uani d . 1.0 8
C C15 0.34225(8) 0.81682(18) 0.30644(10) 0.0449(4) Uani d . 1.0 8
C C16 0.42251(9) 0.3253(2) 0.07889(11) 0.0541(5) Uani d . 1.0 8
C C17 0.33405(10) 0.2057(2) 0.05524(11) 0.0567(5) Uani d . 1.0 8
C C18 0.33098(8) 0.28697(18) 0.46091(10) 0.0467(4) Uani d . 1.0 8
C C19 0.43444(8) 0.70204(17) 0.34034(10) 0.0446(4) Uani d . 1.0 8
C C20 0.37073(9) 0.95534(18) 0.31481(12) 0.0566(5) Uani d . 1.0 8
C C21 0.42333(9) 0.95511(18) 0.30305(12) 0.0533(5) Uani d . 1.0 8
C C22 0.46479(9) 0.83836(19) 0.34999(13) 0.0596(5) Uani d . 1.0 8
C C23 0.34063(11) 0.2288(3) 0.53606(12) 0.0654(6) Uani d . 1.0 8
C C24 0.29292(10) 0.1860(2) 0.39620(12) 0.0598(5) Uani d . 1.0 8
C C25 0.39917(12) 0.9295(3) 0.21754(13) 0.0734(7) Uani d . 1.0 8
C C26 0.45606(12) 1.0926(2) 0.32438(16) 0.0802(7) Uani d . 1.0 8
H H1 0.2969 0.5834 0.2640 0.0448 Uiso calc R 1.0 8
H H1A 0.4545 0.5316 0.3695 0.0612 Uiso calc R 1.0 8
H H3 0.2730 0.6624 0.3329 0.0649 Uiso calc R 1.0 8
H H6A 0.4190 0.3511 0.5190 0.0574 Uiso calc R 1.0 8
H H6B 0.4092 0.2174 0.4711 0.0574 Uiso calc R 1.0 8
H H7A 0.2590 0.4154 0.4298 0.0588 Uiso calc R 1.0 8
H H7B 0.3202 0.4822 0.4910 0.0588 Uiso calc R 1.0 8
H H8 0.3906(8) 0.5785(19) 0.2057(10) 0.046(5) Uiso d . 1.0 8
H H9 0.4482 0.4766 0.1564 0.0562 Uiso calc R 1.0 8
H H10 0.3290(9) 0.3665(19) 0.2366(11) 0.049(5) Uiso d . 1.0 8
H H13 0.3004 0.2776 0.1171 0.0590 Uiso calc R 1.0 8
H H16 0.4531 0.3370 0.0688 0.0649 Uiso calc R 1.0 8
H H17 0.3054 0.1373 0.0294 0.0681 Uiso calc R 1.0 8
H H20A 0.3844 0.9906 0.3655 0.0679 Uiso calc R 1.0 8
H H20B 0.3404 1.0183 0.2783 0.0679 Uiso calc R 1.0 8
H H22A 0.4950 0.8273 0.3365 0.0716 Uiso calc R 1.0 8
H H22B 0.4854 0.8641 0.4035 0.0716 Uiso calc R 1.0 8
H H23A 0.3030 0.2275 0.5339 0.0785 Uiso calc R 1.0 8
H H23B 0.3687 0.2860 0.5778 0.0785 Uiso calc R 1.0 8
H H23C 0.3562 0.1367 0.5435 0.0785 Uiso calc R 1.0 8
H H24A 0.2882 0.2202 0.3495 0.0717 Uiso calc R 1.0 8
H H24B 0.2541 0.1764 0.3904 0.0717 Uiso calc R 1.0 8
H H24C 0.3125 0.0978 0.4080 0.0717 Uiso calc R 1.0 8
H H25A 0.4321 0.9278 0.2093 0.0880 Uiso calc R 1.0 8
H H25B 0.3719 1.0021 0.1877 0.0880 Uiso calc R 1.0 8
H H25C 0.3785 0.8426 0.2025 0.0880 Uiso calc R 1.0 8
H H26A 0.4855 1.0929 0.3098 0.0962 Uiso calc R 1.0 8
H H26B 0.4757 1.1062 0.3785 0.0962 Uiso calc R 1.0 8
H H26C 0.4277 1.1657 0.2983 0.0962 Uiso calc R 1.0 8

loop_
_atom_site_aniso_label
_atom_site_aniso_U_11
_atom_site_aniso_U_22
_atom_site_aniso_U_33
_atom_site_aniso_U_12
_atom_site_aniso_U_13
_atom_site_aniso_U_23
F1 0.1116(12) 0.0874(9) 0.0818(10) -0.0026(8) 0.0642(10) -0.0334(8)
O1 0.0345(7) 0.0479(7) 0.0673(9) 0.0074(5) 0.0243(6) 0.0042(6)
O2 0.0429(8) 0.0621(8) 0.0646(9) 0.0186(6) 0.0295(7) 0.0060(7)
O3 0.0441(8) 0.0627(8) 0.0656(9) 0.0137(6) 0.0357(7) 0.0085(7)
O4 0.0414(7) 0.0620(8) 0.0626(8) 0.0166(6) 0.0325(7) 0.0123(7)
C1 0.0297(8) 0.0471(9) 0.0356(8) 0.0065(7) 0.0173(7) 0.0019(7)
C2 0.0348(9) 0.0497(9) 0.0396(9) 0.0011(7) 0.0203(8) -0.0048(7)
C3 0.0312(8) 0.0470(9) 0.0341(8) 0.0038(7) 0.0171(7) -0.0012(7)
C4 0.0359(9) 0.0440(9) 0.0370(8) 0.0066(7) 0.0183(7) 0.0001(7)
C5 0.0425(9) 0.0425(9) 0.0376(8) 0.0010(7) 0.0233(8) 0.0030(7)
C6 0.0443(10) 0.0582(11) 0.0366(9) 0.0051(8) 0.0182(8) 0.0064(8)
C7 0.0500(11) 0.0617(11) 0.0465(10) -0.0002(9) 0.0330(9) -0.0037(9)
C8 0.0456(10) 0.0447(9) 0.0456(9) -0.0018(8) 0.0276(8) -0.0010(8)
C9 0.0423(10) 0.0523(10) 0.0505(10) -0.0049(8) 0.0276(9) -0.0040(8)
C10 0.0388(9) 0.0448(9) 0.0378(9) 0.0026(7) 0.0208(8) 0.0008(7)
C11 0.0345(9) 0.0502(9) 0.0381(9) 0.0016(7) 0.0184(7) -0.0021(7)
C13 0.0482(11) 0.0565(10) 0.0516(10) -0.0086(8) 0.0322(9) -0.0017(8)
C14 0.0636(12) 0.0534(10) 0.0486(10) 0.0056(9) 0.0334(10) -0.0074(9)
C15 0.0422(10) 0.0504(10) 0.0409(9) 0.0109(8) 0.0208(8) 0.0018(8)
C16 0.0505(11) 0.0637(12) 0.0612(12) 0.0023(9) 0.0383(10) -0.0039(10)
C17 0.0617(13) 0.0527(11) 0.0549(11) -0.0141(9) 0.0301(10) -0.0109(9)
C18 0.0495(11) 0.0544(10) 0.0400(9) -0.0027(8) 0.0260(9) 0.0006(8)
C19 0.0395(9) 0.0458(9) 0.0466(10) 0.0051(7) 0.0213(8) -0.0018(8)
C20 0.0600(13) 0.0452(10) 0.0633(12) 0.0092(9) 0.0314(11) -0.0039(9)
C21 0.0591(12) 0.0418(9) 0.0634(12) 0.0028(8) 0.0350(10) -0.0007(9)
C22 0.0457(11) 0.0515(11) 0.0734(14) -0.0025(9) 0.0254(11) -0.0042(10)
C23 0.0763(15) 0.0750(14) 0.0540(12) -0.0025(11) 0.0405(12) 0.0084(10)
C24 0.0588(13) 0.0620(12) 0.0555(12) -0.0088(10) 0.0279(10) -0.0063(10)
C25 0.0962(19) 0.0677(13) 0.0680(14) -0.0037(13) 0.0512(14) 0.0025(11)
C26 0.0828(18) 0.0496(12) 0.106(2) -0.0079(11) 0.0482(16) -0.0115(13)

loop_
_atom_type_symbol
_atom_type_description
_atom_type_scat_dispersion_real
_atom_type_scat_dispersion_imag
_atom_type_scat_source
C C 0.0033 0.0016
;
International Tables for Crystallography
(1992, Vol. C, Tables 4.2.6.8 and 6.1.1.4)
;
H H 0.0000 0.0000
;
International Tables for Crystallography
(1992, Vol. C, Table 6.1.1.4)
;
F F 0.0171 0.0103
;
International Tables for Crystallography
(1992, Vol. C, Tables 4.2.6.8 and 6.1.1.4)
;
O O 0.0106 0.0060
;
International Tables for Crystallography
(1992, Vol. C, Tables 4.2.6.8 and 6.1.1.4)
;

loop_
_geom_angle_atom_site_label_1
_geom_angle_atom_site_label_2
_geom_angle_atom_site_label_3
_geom_angle
_geom_angle_publ_flag
C3 C1 C4 114.93(13) no
C3 C1 C10 112.04(14) no
C4 C1 C10 116.04(18) no
O3 C2 C3 122.72(19) no
O3 C2 C7 115.6(2) no
C3 C2 C7 121.71(15) no
C1 C3 C2 119.27(14) no
C1 C3 C11 122.46(19) no
C2 C3 C11 118.26(18) no
C1 C4 C15 119.16(16) no
C1 C4 C19 123.12(15) no
C15 C4 C19 117.58(15) no
C8 C5 C9 119.27(15) no
C8 C5 C13 123.0(2) no
C9 C5 C13 117.69(19) no
C11 C6 C18 114.65(14) no
C2 C7 C18 114.6(2) no
C5 C8 C10 126.20(17) no
C5 C9 C16 121.53(17) no
C1 C10 C8 127.65(16) no
O4 C11 C3 122.67(19) no
O4 C11 C6 115.41(15) no
C3 C11 C6 121.9(2) no
C5 C13 C17 121.3(3) no
F1 C14 C16 118.7(3) no
F1 C14 C17 118.79(17) no
C16 C14 C17 122.5(3) no
O2 C15 C4 122.55(17) no
O2 C15 C20 115.74(17) no
C4 C15 C20 121.69(19) no
C9 C16 C14 118.6(3) no
C13 C17 C14 118.39(19) no
C6 C18 C7 107.56(17) no
C6 C18 C23 108.35(15) no
C6 C18 C24 110.6(2) no
C7 C18 C23 110.1(2) no
C7 C18 C24 110.84(13) no
C23 C18 C24 109.27(18) no
O1 C19 C4 124.01(16) no
O1 C19 C22 114.44(17) no
C4 C19 C22 121.55(16) no
C15 C20 C21 114.63(18) no
C20 C21 C22 107.8(2) no
C20 C21 C25 108.55(18) no
C20 C21 C26 111.9(2) no
C22 C21 C25 109.5(2) no
C22 C21 C26 111.47(16) no
C25 C21 C26 107.6(3) no
C19 C22 C21 115.02(16) no
C19 O1 H1A 109.456 no
C2 O3 H3 109.461 no
C3 C1 H1 104.006 no
C4 C1 H1 104.005 no
C10 C1 H1 104.004 no
C11 C6 H6A 108.608 no
C11 C6 H6B 108.604 no
C18 C6 H6A 108.596 no
C18 C6 H6B 108.601 no
H6A C6 H6B 107.561 no
C2 C7 H7A 108.609 no
C2 C7 H7B 108.601 no
C18 C7 H7A 108.608 no
C18 C7 H7B 108.602 no
H7A C7 H7B 107.579 no
C5 C8 H8 113.0(15) no
C10 C8 H8 120.8(15) no
C5 C9 H9 119.245 no
C16 C9 H9 119.224 no
C1 C10 H10 114.8(16) no
C8 C10 H10 117.3(15) no
C5 C13 H13 119.337 no
C17 C13 H13 119.338 no
C9 C16 H16 120.715 no
C14 C16 H16 120.700 no
C13 C17 H17 120.792 no
C14 C17 H17 120.814 no
C15 C20 H20A 108.602 no
C15 C20 H20B 108.605 no
C21 C20 H20A 108.614 no
C21 C20 H20B 108.604 no
H20A C20 H20B 107.564 no
C19 C22 H22A 108.521 no
C19 C22 H22B 108.501 no
C21 C22 H22A 108.517 no
C21 C22 H22B 108.512 no
H22A C22 H22B 107.534 no
C18 C23 H23A 109.468 no
C18 C23 H23B 109.479 no
C18 C23 H23C 109.468 no
H23A C23 H23B 109.472 no
H23A C23 H23C 109.462 no
H23B C23 H23C 109.478 no
C18 C24 H24A 109.473 no
C18 C24 H24B 109.467 no
C18 C24 H24C 109.473 no
H24A C24 H24B 109.461 no
H24A C24 H24C 109.482 no
H24B C24 H24C 109.472 no
C21 C25 H25A 109.474 no
C21 C25 H25B 109.462 no
C21 C25 H25C 109.465 no
H25A C25 H25B 109.488 no
H25A C25 H25C 109.479 no
H25B C25 H25C 109.459 no
C21 C26 H26A 109.470 no
C21 C26 H26B 109.469 no
C21 C26 H26C 109.472 no
H26A C26 H26B 109.472 no
H26A C26 H26C 109.471 no
H26B C26 H26C 109.473 no

loop_
_geom_bond_atom_site_label_1
_geom_bond_atom_site_label_2
_geom_bond_distance
_geom_bond_publ_flag
F1 C14 1.365(3) no
O1 C19 1.288(2) no
O2 C15 1.284(3) no
O3 C2 1.291(2) no
O4 C11 1.286(3) no
C1 C3 1.524(3) no
C1 C4 1.522(3) no
C1 C10 1.519(3) no
C2 C3 1.405(4) no
C2 C7 1.492(3) no
C3 C11 1.395(2) no
C4 C15 1.412(3) no
C4 C19 1.395(3) no
C5 C8 1.476(3) no
C5 C9 1.393(4) no
C5 C13 1.392(3) no
C6 C11 1.501(3) no
C6 C18 1.527(4) no
C7 C18 1.531(3) no
C8 C10 1.318(4) no
C9 C16 1.379(4) no
C13 C17 1.386(4) no
C14 C16 1.364(3) no
C14 C17 1.369(4) no
C15 C20 1.501(3) no
C18 C23 1.537(4) no
C18 C24 1.527(3) no
C19 C22 1.500(3) no
C20 C21 1.514(4) no
C21 C22 1.513(3) no
C21 C25 1.546(4) no
C21 C26 1.519(3) no
O1 H1A 0.820 no
O3 H3 0.820 no
C1 H1 0.980 no
C6 H6A 0.970 no
C6 H6B 0.970 no
C7 H7A 0.970 no
C7 H7B 0.970 no
C8 H8 1.01(2) no
C9 H9 0.930 no
C10 H10 0.993(19) no
C13 H13 0.930 no
C16 H16 0.930 no
C17 H17 0.930 no
C20 H20A 0.970 no
C20 H20B 0.970 no
C22 H22A 0.970 no
C22 H22B 0.970 no
C23 H23A 0.960 no
C23 H23B 0.960 no
C23 H23C 0.960 no
C24 H24A 0.960 no
C24 H24B 0.960 no
C24 H24C 0.960 no
C25 H25A 0.960 no
C25 H25B 0.960 no
C25 H25C 0.960 no
C26 H26A 0.960 no
C26 H26B 0.960 no
C26 H26C 0.960 no

loop_
_geom_contact_atom_site_label_1
_geom_contact_atom_site_label_2
_geom_contact_distance
_geom_contact_site_symmetry_2
_geom_contact_publ_flag
O1 O4 2.582(2) . no
O1 C1 2.958(2) . no
O1 C3 3.478(3) . no
O1 C8 3.094(2) . no
O1 C10 3.1214(18) . no
O1 C11 3.345(3) . no
O2 O3 2.652(3) . no
O2 C1 2.861(3) . no
O2 C2 3.432(3) . no
O2 C3 3.539(2) . no
O2 C19 3.586(3) . no
O3 C1 2.863(3) . no
O3 C4 3.504(3) . no
O3 C11 3.599(3) . no
O3 C15 3.403(3) . no
O4 C1 2.9201(19) . no
O4 C2 3.594(3) . no
O4 C4 3.505(2) . no
O4 C10 2.9649(19) . no
O4 C19 3.368(3) . no
C2 C4 3.407(3) . no
C2 C6 2.860(3) . no
C2 C24 3.158(3) . no
C3 C15 3.432(3) . no
C3 C18 2.919(3) . no
C3 C19 3.375(3) . no
C3 C24 3.396(3) . no
C4 C8 3.021(3) . no
C4 C11 3.410(3) . no
C4 C21 2.913(3) . no
C4 C25 3.308(4) . no
C5 C14 2.761(3) . no
C7 C11 2.856(4) . no
C8 C19 3.203(3) . no
C9 C17 2.760(3) . no
C10 C11 3.038(3) . no
C10 C13 3.059(3) . no
C10 C19 3.155(3) . no
C11 C24 3.167(4) . no
C13 C16 2.761(4) . no
C15 C22 2.843(4) . no
C15 C25 3.097(5) . no
C19 C20 2.857(3) . no
C19 C25 3.107(3) . no
F1 O2 3.4600(19) 4_564 no
F1 C15 3.378(3) 4_564 no
F1 C20 3.589(4) 4_564 no
O1 C6 3.5777(18) 3_666 no
O1 C9 3.353(3) 2_655 no
O1 C16 3.569(3) 2_655 no
O2 F1 3.4600(19) 4_565 no
O2 C10 3.502(3) 6_555 no
O2 C24 3.592(3) 6_555 no
O3 C13 3.458(3) 6_555 no
O4 C16 3.499(3) 2_655 no
O4 C26 3.358(4) 1_545 no
C6 O1 3.5777(18) 3_666 no
C9 O1 3.353(3) 2_655 no
C10 O2 3.502(3) 6_545 no
C13 O3 3.458(3) 6_545 no
C15 F1 3.378(3) 4_565 no
C16 O1 3.569(3) 2_655 no
C16 O4 3.499(3) 2_655 no
C16 C26 3.535(3) 2_645 no
C20 F1 3.589(4) 4_565 no
C23 C25 3.556(4) 4_565 no
C24 O2 3.592(3) 6_545 no
C25 C23 3.556(4) 4_564 no
C26 O4 3.358(4) 1_565 no
C26 C16 3.535(3) 2_665 no
F1 H16 2.5265 . no
F1 H17 2.5341 . no
O1 H8 2.749(17) . no
O1 H22A 2.4503 . no
O1 H22B 2.6959 . no
O2 H1 2.4058 . no
O2 H3 1.8447 . no
O2 H20A 2.7014 . no
O2 H20B 2.4821 . no
O3 H1 2.4234 . no
O3 H7A 2.4622 . no
O3 H7B 2.7150 . no
O4 H1A 1.7755 . no
O4 H6A 2.7041 . no
O4 H6B 2.4732 . no
O4 H10 3.090(16) . no
C1 H1A 2.5724 . no
C1 H3 2.4700 . no
C1 H8 2.78(3) . no
C2 H1 2.4971 . no
C2 H6A 3.2475 . no
C2 H24A 2.8580 . no
C2 H24B 3.4831 . no
C3 H1A 2.8426 . no
C3 H3 2.3869 . no
C3 H6A 3.0234 . no
C3 H6B 3.2346 . no
C3 H7A 3.2415 . no
C3 H7B 3.0127 . no
C3 H10 2.67(3) . no
C3 H24A 2.8821 . no
C4 H1A 2.3956 . no
C4 H3 2.8668 . no
C4 H8 2.71(3) . no
C4 H10 3.452(18) . no
C4 H20A 3.0406 . no
C4 H20B 3.2454 . no
C4 H22A 3.2316 . no
C4 H22B 3.0167 . no
C4 H25C 2.7559 . no
C5 H10 2.66(3) . no
C5 H16 3.2585 . no
C5 H17 3.2614 . no
C6 H7A 3.3010 . no
C6 H7B 2.7340 . no
C6 H23A 3.3140 . no
C6 H23B 2.6019 . no
C6 H23C 2.7206 . no
C6 H24A 2.6832 . no
C6 H24B 3.3376 . no
C6 H24C 2.7056 . no
C7 H3 3.0328 . no
C7 H6A 2.7402 . no
C7 H6B 3.3008 . no
C7 H23A 2.6568 . no
C7 H23B 2.7355 . no
C7 H23C 3.3399 . no
C7 H24A 2.7057 . no
C7 H24B 2.6945 . no
C7 H24C 3.3429 . no
C8 H1 2.9917 . no
C8 H1A 2.9829 . no
C8 H9 2.6130 . no
C8 H13 2.6860 . no
C8 H25C 3.4618 . no
C9 H8 2.62(3) . no
C9 H13 3.2248 . no
C10 H1A 2.7289 . no
C10 H13 2.8230 . no
C11 H1 3.2688 . no
C11 H1A 2.5590 . no
C11 H7B 3.2294 . no
C11 H10 3.03(2) . no
C11 H24A 2.8507 . no
C11 H24C 3.5218 . no
C13 H8 3.319(18) . no
C13 H9 3.2243 . no
C13 H10 2.78(3) . no
C14 H9 3.1969 . no
C14 H13 3.2053 . no
C15 H1 2.4902 . no
C15 H3 2.6145 . no
C15 H22B 3.2173 . no
C15 H25B 3.4305 . no
C15 H25C 2.7652 . no
C16 H17 3.2322 . no
C17 H16 3.2321 . no
C19 H1 3.2823 . no
C19 H8 2.663(19) . no
C19 H20A 3.2423 . no
C19 H25A 3.4469 . no
C19 H25C 2.7731 . no
C20 H22A 3.2797 . no
C20 H22B 2.7119 . no
C20 H25A 3.3149 . no
C20 H25B 2.6686 . no
C20 H25C 2.6571 . no
C20 H26A 3.3304 . no
C20 H26B 2.7584 . no
C20 H26C 2.6485 . no
C22 H1A 3.0318 . no
C22 H8 3.590(18) . no
C22 H20A 2.7190 . no
C22 H20B 3.2793 . no
C22 H25A 2.6944 . no
C22 H25B 3.3258 . no
C22 H25C 2.6684 . no
C22 H26A 2.7448 . no
C22 H26B 2.6447 . no
C22 H26C 3.3257 . no
C23 H6A 2.5432 . no
C23 H6B 2.7395 . no
C23 H7A 2.7768 . no
C23 H7B 2.5806 . no
C23 H24A 3.3302 . no
C23 H24B 2.6919 . no
C23 H24C 2.6575 . no
C24 H6A 3.3266 . no
C24 H6B 2.6039 . no
C24 H7A 2.6170 . no
C24 H7B 3.3328 . no
C24 H23A 2.7323 . no
C24 H23B 3.3254 . no
C24 H23C 2.6241 . no
C25 H8 3.411(19) . no
C25 H20A 3.3152 . no
C25 H20B 2.5823 . no
C25 H22A 2.6105 . no
C25 H22B 3.3273 . no
C25 H26A 2.5899 . no
C25 H26B 3.3102 . no
C25 H26C 2.6949 . no
C26 H20A 2.6190 . no
C26 H20B 2.7469 . no
C26 H22A 2.7291 . no
C26 H22B 2.6149 . no
C26 H25A 2.6442 . no
C26 H25B 2.6512 . no
C26 H25C 3.3080 . no
H1 H1A 3.5404 . no
H1 H3 1.9773 . no
H1 H8 3.2400 . no
H1 H10 2.4367 . no
H1A H8 2.9071 . no
H1A H10 3.3743 . no
H1A H22A 3.2484 . no
H1A H22B 3.3076 . no
H3 H7A 3.2561 . no
H3 H7B 3.3091 . no
H6A H7B 2.6557 . no
H6A H23A 3.4169 . no
H6A H23B 2.2912 . no
H6A H23C 2.8504 . no
H6A H24A 3.5984 . no
H6A H24C 3.5100 . no
H6B H23B 2.9667 . no
H6B H23C 2.6258 . no
H6B H24A 2.8206 . no
H6B H24B 3.5017 . no
H6B H24C 2.4427 . no
H7A H23A 2.5778 . no
H7A H23B 3.1479 . no
H7A H24A 2.8632 . no
H7A H24B 2.4360 . no
H7A H24C 3.5057 . no
H7B H23A 2.7369 . no
H7B H23B 2.4577 . no
H7B H23C 3.4938 . no
H7B H24B 3.5089 . no
H8 H9 2.4215 . no
H8 H10 2.88(4) . no
H8 H13 3.5893 . no
H8 H22A 3.5787 . no
H8 H25A 3.5445 . no
H8 H25C 2.5769 . no
H9 H16 2.3086 . no
H10 H13 2.3260 . no
H10 H24A 3.3387 . no
H13 H17 2.3178 . no
H20A H22B 2.6301 . no
H20A H25B 3.4985 . no
H20A H25C 3.5747 . no
H20A H26A 3.5269 . no
H20A H26B 2.5201 . no
H20A H26C 2.7765 . no
H20B H25A 3.4755 . no
H20B H25B 2.4038 . no
H20B H25C 2.8185 . no
H20B H26A 3.5677 . no
H20B H26B 3.1360 . no
H20B H26C 2.5353 . no
H22A H25A 2.4463 . no
H22A H25B 3.5021 . no
H22A H25C 2.8446 . no
H22A H26A 2.6175 . no
H22A H26B 2.9612 . no
H22B H25A 3.5263 . no
H22B H25C 3.5821 . no
H22B H26A 2.9391 . no
H22B H26B 2.3881 . no
H22B H26C 3.4761 . no
H23A H24B 2.5761 . no
H23A H24C 3.0027 . no
H23B H24B 3.5851 . no
H23B H24C 3.5078 . no
H23C H24A 3.5058 . no
H23C H24B 2.8935 . no
H23C H24C 2.4234 . no
H25A H26A 2.3988 . no
H25A H26B 3.4989 . no
H25A H26C 2.9839 . no
H25B H26A 2.8412 . no
H25B H26B 3.5526 . no
H25B H26C 2.5181 . no
H25C H26A 3.4790 . no
H25C H26C 3.5627 . no
F1 H3 3.5443 4_564 no
F1 H20A 2.8996 4_564 no
F1 H23C 3.1345 4_554 no
F1 H24C 2.9076 4_554 no
F1 H26B 3.2540 2_645 no
O1 H6A 2.6989 3_666 no
O1 H9 2.6183 2_655 no
O1 H16 3.0762 2_655 no
O2 H1 3.2037 6_555 no
O2 H10 2.84(3) 6_555 no
O2 H24A 2.7478 6_555 no
O2 H24C 3.4056 1_565 no
O3 H10 3.295(18) 6_555 no
O3 H13 2.6374 6_555 no
O3 H20B 2.7334 6_545 no
O3 H25B 3.2933 6_545 no
O4 H16 2.6202 2_655 no
O4 H26B 2.9496 1_545 no
O4 H26C 2.8821 1_545 no
C1 H24A 3.4711 6_555 no
C1 H24B 3.4705 6_555 no
C2 H20B 3.4491 6_545 no
C5 H7B 3.0013 4_564 no
C5 H23B 3.3995 4_564 no
C5 H26C 3.4528 1_545 no
C6 H22B 3.3179 3_666 no
C7 H23A 3.3259 7_556 no
C8 H23B 3.3493 4_564 no
C8 H24B 3.3632 6_555 no
C8 H26C 3.5574 1_545 no
C9 H1A 3.5108 2_655 no
C9 H6A 3.2768 4_564 no
C9 H7B 2.8835 4_564 no
C9 H23B 3.1961 4_564 no
C10 H24B 3.3756 6_555 no
C10 H26C 3.3555 1_545 no
C13 H7B 3.1625 4_564 no
C13 H17 3.2645 7_555 no
C13 H25B 3.1280 1_545 no
C13 H26C 3.5780 1_545 no
C14 H7B 3.1374 4_564 no
C14 H23C 3.5700 4_554 no
C14 H26A 3.4741 2_645 no
C14 H26B 3.4324 2_645 no
C15 H24A 3.3645 6_555 no
C16 H1A 3.4456 2_655 no
C16 H6A 3.3549 4_564 no
C16 H7B 2.9717 4_564 no
C16 H26A 3.2142 2_645 no
C16 H26B 3.1474 2_645 no
C17 H7B 3.2451 4_564 no
C17 H13 3.4469 7_555 no
C17 H17 3.4602 7_555 no
C17 H23C 3.4005 4_554 no
C17 H25B 3.0778 1_545 no
C18 H23A 3.5590 7_556 no
C19 H6A 3.4183 3_666 no
C20 H24C 3.3082 1_565 no
C22 H6A 3.3583 3_666 no
C22 H6B 3.4608 3_666 no
C22 H25A 3.5958 2_655 no
C23 H7A 3.3374 7_556 no
C23 H8 3.55(2) 4_565 no
C23 H23A 3.2657 7_556 no
C23 H25A 3.4340 4_565 no
C23 H25B 3.5689 4_565 no
C23 H25C 3.1025 4_565 no
C24 H1 3.0411 6_545 no
C24 H20A 3.3570 1_545 no
C24 H23A 3.5806 7_556 no
C25 H23A 3.5987 4_564 no
C25 H23B 3.2955 4_564 no
C25 H23C 3.2059 4_564 no
C26 H16 3.2570 2_665 no
H1 O2 3.2037 6_545 no
H1 C24 3.0411 6_555 no
H1 H20B 3.2784 6_545 no
H1 H24A 2.5911 6_555 no
H1 H24B 2.8692 6_555 no
H1 H24C 3.1795 6_555 no
H1A C9 3.5108 2_655 no
H1A C16 3.4456 2_655 no
H1A H6A 3.0874 3_666 no
H1A H9 2.9050 2_655 no
H1A H16 2.7913 2_655 no
H3 F1 3.5443 4_565 no
H3 H10 3.0122 6_555 no
H3 H13 2.8370 6_555 no
H3 H20B 2.9758 6_545 no
H3 H24A 3.2648 6_555 no
H6A O1 2.6989 3_666 no
H6A C9 3.2768 4_565 no
H6A C16 3.3549 4_565 no
H6A C19 3.4183 3_666 no
H6A C22 3.3583 3_666 no
H6A H1A 3.0874 3_666 no
H6A H9 3.0169 4_565 no
H6A H16 3.1682 4_565 no
H6A H22A 3.1425 3_666 no
H6A H22B 2.9929 3_666 no
H6B C22 3.4608 3_666 no
H6B H20A 2.9153 1_545 no
H6B H22A 3.4254 3_666 no
H6B H22B 2.7239 3_666 no
H6B H26B 3.3576 1_545 no
H7A C23 3.3374 7_556 no
H7A H17 3.1063 6_555 no
H7A H23A 2.5240 7_556 no
H7A H23C 3.3690 7_556 no
H7A H25B 3.0946 6_545 no
H7A H25C 3.2487 6_545 no
H7B C5 3.0013 4_565 no
H7B C9 2.8835 4_565 no
H7B C13 3.1625 4_565 no
H7B C14 3.1374 4_565 no
H7B C16 2.9717 4_565 no
H7B C17 3.2451 4_565 no
H7B H9 3.3151 4_565 no
H7B H16 3.4437 4_565 no
H7B H17 3.4281 6_555 no
H8 C23 3.55(2) 4_564 no
H8 H23A 3.5752 4_564 no
H8 H23B 2.7186 4_564 no
H8 H24B 3.3563 6_555 no
H9 O1 2.6183 2_655 no
H9 H1A 2.9050 2_655 no
H9 H6A 3.0169 4_564 no
H9 H7B 3.3151 4_564 no
H9 H9 3.3508 2_655 no
H9 H23B 2.9511 4_564 no
H10 O2 2.84(3) 6_545 no
H10 O3 3.295(18) 6_545 no
H10 H3 3.0122 6_545 no
H10 H20B 3.4585 1_545 no
H10 H26C 2.9353 1_545 no
H13 O3 2.6374 6_545 no
H13 C17 3.4469 7_555 no
H13 H3 2.8370 6_545 no
H13 H17 2.9453 7_555 no
H13 H25B 3.1443 1_545 no
H16 O1 3.0762 2_655 no
H16 O4 2.6202 2_655 no
H16 C26 3.2570 2_645 no
H16 H1A 2.7913 2_655 no
H16 H6A 3.1682 4_564 no
H16 H7B 3.4437 4_564 no
H16 H26A 3.1956 2_645 no
H16 H26B 2.7439 2_645 no
H16 H26C 3.3177 2_645 no
H17 C13 3.2645 7_555 no
H17 C17 3.4602 7_555 no
H17 H7A 3.1063 6_545 no
H17 H7B 3.4281 6_545 no
H17 H13 2.9453 7_555 no
H17 H17 3.3099 7_555 no
H17 H23A 3.5394 4_554 no
H17 H23C 2.9151 4_554 no
H17 H24C 3.4557 4_554 no
H17 H25B 3.0675 1_545 no
H20A F1 2.8996 4_565 no
H20A C24 3.3570 1_565 no
H20A H6B 2.9153 1_565 no
H20A H24A 3.2422 1_565 no
H20A H24C 2.6614 1_565 no
H20B O3 2.7334 6_555 no
H20B C2 3.4491 6_555 no
H20B H1 3.2784 6_555 no
H20B H3 2.9758 6_555 no
H20B H10 3.4585 1_565 no
H20B H24A 3.1516 1_565 no
H20B H24C 3.2052 1_565 no
H22A H6A 3.1425 3_666 no
H22A H6B 3.4254 3_666 no
H22A H23B 3.2262 3_666 no
H22A H23C 3.3559 3_666 no
H22A H25A 2.7089 2_655 no
H22B C6 3.3179 3_666 no
H22B H6A 2.9929 3_666 no
H22B H6B 2.7239 3_666 no
H23A C7 3.3259 7_556 no
H23A C18 3.5590 7_556 no
H23A C23 3.2657 7_556 no
H23A C24 3.5806 7_556 no
H23A C25 3.5987 4_565 no
H23A H7A 2.5240 7_556 no
H23A H8 3.5752 4_565 no
H23A H17 3.5394 4_555 no
H23A H23A 2.3987 7_556 no
H23A H24B 2.8208 7_556 no
H23A H25B 3.4980 4_565 no
H23A H25C 3.0346 4_565 no
H23B C5 3.3995 4_565 no
H23B C8 3.3493 4_565 no
H23B C9 3.1961 4_565 no
H23B C25 3.2955 4_565 no
H23B H8 2.7186 4_565 no
H23B H9 2.9511 4_565 no
H23B H22A 3.2262 3_666 no
H23B H25A 3.1085 4_565 no
H23B H25B 3.5664 4_565 no
H23B H25C 2.7403 4_565 no
H23C F1 3.1345 4_555 no
H23C C14 3.5700 4_555 no
H23C C17 3.4005 4_555 no
H23C C25 3.2059 4_565 no
H23C H7A 3.3690 7_556 no
H23C H17 2.9151 4_555 no
H23C H22A 3.3559 3_666 no
H23C H25A 2.9786 4_565 no
H23C H25B 3.0829 4_565 no
H23C H25C 3.0132 4_565 no
H24A O2 2.7478 6_545 no
H24A C1 3.4711 6_545 no
H24A C15 3.3645 6_545 no
H24A H1 2.5911 6_545 no
H24A H3 3.2648 6_545 no
H24A H20A 3.2422 1_545 no
H24A H20B 3.1516 1_545 no
H24B C1 3.4705 6_545 no
H24B C8 3.3632 6_545 no
H24B C10 3.3756 6_545 no
H24B H1 2.8692 6_545 no
H24B H8 3.3563 6_545 no
H24B H23A 2.8208 7_556 no
H24B H25C 3.3627 6_545 no
H24C F1 2.9076 4_555 no
H24C O2 3.4056 1_545 no
H24C C20 3.3082 1_545 no
H24C H1 3.1795 6_545 no
H24C H17 3.4557 4_555 no
H24C H20A 2.6614 1_545 no
H24C H20B 3.2052 1_545 no
H25A C22 3.5958 2_655 no
H25A C23 3.4340 4_564 no
H25A H22A 2.7089 2_655 no
H25A H23B 3.1085 4_564 no
H25A H23C 2.9786 4_564 no
H25A H25A 3.0256 2_655 no
H25A H26A 2.8698 2_655 no
H25B O3 3.2933 6_555 no
H25B C13 3.1280 1_565 no
H25B C17 3.0778 1_565 no
H25B C23 3.5689 4_564 no
H25B H7A 3.0946 6_555 no
H25B H13 3.1443 1_565 no
H25B H17 3.0675 1_565 no
H25B H23A 3.4980 4_564 no
H25B H23B 3.5664 4_564 no
H25B H23C 3.0829 4_564 no
H25C C23 3.1025 4_564 no
H25C H7A 3.2487 6_555 no
H25C H23A 3.0346 4_564 no
H25C H23B 2.7403 4_564 no
H25C H23C 3.0132 4_564 no
H25C H24B 3.3627 6_555 no
H26A C14 3.4741 2_665 no
H26A C16 3.2142 2_665 no
H26A H16 3.1956 2_665 no
H26A H25A 2.8698 2_655 no
H26A H26A 2.9284 2_655 no
H26B F1 3.2540 2_665 no
H26B O4 2.9496 1_565 no
H26B C14 3.4324 2_665 no
H26B C16 3.1474 2_665 no
H26B H6B 3.3576 1_565 no
H26B H16 2.7439 2_665 no
H26C O4 2.8821 1_565 no
H26C C5 3.4528 1_565 no
H26C C8 3.5574 1_565 no
H26C C10 3.3555 1_565 no
H26C C13 3.5780 1_565 no
H26C H10 2.9353 1_565 no
H26C H16 3.3177 2_665 no

loop_
_geom_hbond_atom_site_label_D
_geom_hbond_atom_site_label_H
_geom_hbond_atom_site_label_A
_geom_hbond_site_symmetry_A
_geom_hbond_distance_DH
_geom_hbond_distance_HA
_geom_hbond_distance_DA
_geom_hbond_angle_DHA
_geom_hbond_publ_flag
O1 H1A O4 . 0.82 1.78 2.582(2) 168 yes
O3 H3 O2 . 0.82 1.85 2.652(3) 168 yes
C9 H9 O1 2_655 0.93 2.62 3.353(3) 136 yes
C16 H16 O4 2_655 0.93 2.62 3.499(3) 158 yes

loop_
_geom_torsion_atom_site_label_1
_geom_torsion_atom_site_label_2
_geom_torsion_atom_site_label_3
_geom_torsion_atom_site_label_4
_geom_torsion
_geom_torsion_publ_flag
C3 C1 C4 C15 -93.59(17) no
C3 C1 C4 C19 82.0(3) no
C4 C1 C3 C2 91.11(17) no
C4 C1 C3 C11 -87.27(19) no
C3 C1 C10 C8 -146.85(13) no
C10 C1 C3 C2 -133.63(14) no
C10 C1 C3 C11 48.00(18) no
C4 C1 C10 C8 -12.11(19) no
C10 C1 C4 C15 132.97(15) no
C10 C1 C4 C19 -51.4(2) no
O3 C2 C3 C1 -8.3(2) no
O3 C2 C3 C11 170.12(12) no
O3 C2 C7 C18 158.96(13) no
C3 C2 C7 C18 -22.5(2) no
C7 C2 C3 C1 173.21(12) no
C7 C2 C3 C11 -8.3(2) no
C1 C3 C11 O4 9.4(3) no
C1 C3 C11 C6 -172.44(12) no
C2 C3 C11 O4 -169.00(13) no
C2 C3 C11 C6 9.2(2) no
C1 C4 C15 O2 8.9(3) no
C1 C4 C15 C20 -172.97(15) no
C1 C4 C19 O1 -7.4(4) no
C1 C4 C19 C22 173.69(16) no
C15 C4 C19 O1 168.26(18) no
C15 C4 C19 C22 -10.7(3) no
C19 C4 C15 O2 -166.96(17) no
C19 C4 C15 C20 11.2(3) no
C8 C5 C9 C16 -178.84(13) no
C9 C5 C8 C10 -154.65(15) no
C8 C5 C13 C17 178.82(13) no
C13 C5 C8 C10 26.9(3) no
C9 C5 C13 C17 0.4(3) no
C13 C5 C9 C16 -0.3(3) no
C11 C6 C18 C7 -47.8(2) no
C11 C6 C18 C23 -166.88(14) no
C11 C6 C18 C24 73.35(18) no
C18 C6 C11 O4 -160.81(14) no
C18 C6 C11 C3 20.9(3) no
C2 C7 C18 C6 48.65(17) no
C2 C7 C18 C23 166.54(12) no
C2 C7 C18 C24 -72.4(2) no
C5 C8 C10 C1 -173.56(12) no
C5 C9 C16 C14 0.0(3) no
C5 C13 C17 C14 -0.1(3) no
F1 C14 C16 C9 -179.91(14) no
F1 C14 C17 C13 179.96(14) no
C16 C14 C17 C13 -0.3(3) no
C17 C14 C16 C9 0.3(3) no
O2 C15 C20 C21 -161.68(15) no
C4 C15 C20 C21 20.0(3) no
O1 C19 C22 C21 159.85(19) no
C4 C19 C22 C21 -21.1(4) no
C15 C20 C21 C22 -48.2(2) no
C15 C20 C21 C25 70.38(18) no
C15 C20 C21 C26 -171.05(14) no
C20 C21 C22 C19 48.9(3) no
C25 C21 C22 C19 -69.0(3) no
C26 C21 C22 C19 172.0(3) no

loop_
_cod_related_entry_id
_cod_related_entry_database
_cod_related_entry_code
1 ChemSpider 30658336
